data_7133872
loop_
_publ_author_name
'Yang, Peng'
'Brockmann, Till'
'Wu, Xiao-Feng'

_publ_section_title
;
 Copper-catalyzed strain-enabled reaction of bicyclobutanes with diazo
 compounds to synthesize penta-1,4-dienes.
;
_journal_issue 89
_journal_name_full 'Chemical communications (Cambridge, England)'
_journal_page_first 13048
_journal_page_last 13050
_journal_paper_doi 10.1039/d4cc04832f
_journal_volume 60
_journal_year 2024
_chemical_formula_sum 'C28 H27 N O3'
_chemical_formula_weight 425.50
_space_group_crystal_system monoclinic
_space_group_IT_number 14
_space_group_name_Hall '-P 2ybc'
_space_group_name_H-M_alt 'P 1 21/c 1'
_atom_sites_solution_hydrogens geom
_audit_creation_method SHELXL-2019/1
_audit_update_record
;
2024-09-06 deposited with the CCDC.	2024-10-16 downloaded from the CCDC.
;
_cell_angle_alpha 90
_cell_angle_beta 113.4597(13)
_cell_angle_gamma 90
_cell_formula_units_Z 4
_cell_length_a 8.8507(6)
_cell_length_b 29.1696(19)
_cell_length_c 9.5087(7)
_cell_measurement_reflns_used 7376
_cell_measurement_temperature 150(2)
_cell_measurement_theta_max 28.31
_cell_measurement_theta_min 2.51
_cell_volume 2252.0(3)
_computing_cell_refinement 'SAINT (Bruker, 2013)'
_computing_data_collection 'APEX2 (Bruker, 2014)'
_computing_data_reduction SAINT
_computing_structure_refinement 'SHELXL-2019/1 (Sheldrick, 2015b)'
_computing_structure_solution 'SHELXT (Sheldrick, 2015a)'
_diffrn_ambient_temperature 150(2)
_diffrn_detector_area_resol_mean 8.3333
_diffrn_measured_fraction_theta_full 1.000
_diffrn_measured_fraction_theta_max 0.999
_diffrn_measurement_device_type 'Bruker APEX-II CCD'
_diffrn_measurement_method '\f and \w scans'
_diffrn_radiation_type MoK\a
_diffrn_radiation_wavelength 0.71073
_diffrn_reflns_av_R_equivalents 0.0449
_diffrn_reflns_av_unetI/netI 0.0318
_diffrn_reflns_Laue_measured_fraction_full 1.000
_diffrn_reflns_Laue_measured_fraction_max 0.999
_diffrn_reflns_limit_h_max 11
_diffrn_reflns_limit_h_min -11
_diffrn_reflns_limit_k_max 39
_diffrn_reflns_limit_k_min -34
_diffrn_reflns_limit_l_max 12
_diffrn_reflns_limit_l_min -12
_diffrn_reflns_number 41999
_diffrn_reflns_point_group_measured_fraction_full 1.000
_diffrn_reflns_point_group_measured_fraction_max 0.999
_diffrn_reflns_theta_full 25.242
_diffrn_reflns_theta_max 28.755
_diffrn_reflns_theta_min 2.437
_diffrn_source 'fine-focus sealed tube'
_exptl_absorpt_coefficient_mu 0.081
_exptl_absorpt_correction_T_max 0.99
_exptl_absorpt_correction_T_min 0.98
_exptl_absorpt_correction_type multi-scan
_exptl_absorpt_process_details 'SADABS (Bruker, 2014)'
_exptl_crystal_colour colourless
_exptl_crystal_density_diffrn 1.255
_exptl_crystal_description 'part of a block'
_exptl_crystal_F_000 904
_exptl_crystal_size_max 0.29
_exptl_crystal_size_mid 0.25
_exptl_crystal_size_min 0.09
_refine_diff_density_max 0.220
_refine_diff_density_min -0.205
_refine_diff_density_rms 0.039
_refine_ls_extinction_method none
_refine_ls_goodness_of_fit_ref 1.022
_refine_ls_hydrogen_treatment constr
_refine_ls_matrix_type full
_refine_ls_number_parameters 290
_refine_ls_number_reflns 5843
_refine_ls_number_restraints 0
_refine_ls_restrained_S_all 1.022
_refine_ls_R_factor_all 0.0685
_refine_ls_R_factor_gt 0.0430
_refine_ls_shift/su_max 0.001
_refine_ls_shift/su_mean 0.000
_refine_ls_structure_factor_coef Fsqd
_refine_ls_weighting_details 'w=1/[\s^2^(Fo^2^)+(0.0487P)^2^+0.4441P] where P=(Fo^2^+2Fc^2^)/3'
_refine_ls_weighting_scheme calc
_refine_ls_wR_factor_gt 0.0989
_refine_ls_wR_factor_ref 0.1116
_reflns_Friedel_coverage 0.000
_reflns_number_gt 4183
_reflns_number_total 5843
_reflns_threshold_expression 'I > 2\s(I)'
_cod_data_source_file d4cc04832f2.cif
_cod_data_source_block AX2621_Mo
_cod_depositor_comments 'Adding full bibliography for 7133872.cif.'
_cod_original_sg_symbol_H-M 'P 21/c'
_cod_database_code 7133872
_shelx_shelxl_version_number 2019/1
_shelx_space_group_comment
;
The symmetry employed for this shelxl refinement is uniquely defined
by the following loop, which should always be used as a source of
symmetry information in preference to the above space-group names.
They are only intended as comments.
;

loop_
_space_group_symop_operation_xyz
'x, y, z'
'-x, y+1/2, -z+1/2'
'-x, -y, -z'
'x, -y-1/2, z-1/2'

loop_
_atom_site_label
_atom_site_type_symbol
_atom_site_fract_x
_atom_site_fract_y
_atom_site_fract_z
_atom_site_U_iso_or_equiv
_atom_site_adp_type
_atom_site_occupancy
_atom_site_site_symmetry_order
_atom_site_calc_flag
_atom_site_refinement_flags_posn
_atom_site_refinement_flags_adp
_atom_site_refinement_flags_occupancy
_atom_site_disorder_assembly
_atom_site_disorder_group
C1 C 0.38402(16) 0.29917(5) 0.33289(16) 0.0321(3) Uani 1 1 d . . . . .
H1A H 0.293193 0.281676 0.255132 0.039 Uiso 1 1 calc R U . . .
H1B H 0.420382 0.281932 0.430509 0.039 Uiso 1 1 calc R U . . .
C2 C 0.52625(14) 0.30184(4) 0.28271(13) 0.0274(3) Uani 1 1 d . . . . .
C3 C 0.58958(15) 0.34280(5) 0.25592(15) 0.0322(3) Uani 1 1 d . . . . .
H3 H 0.548325 0.371008 0.276028 0.039 Uiso 1 1 calc R U . . .
C4 C 0.71307(16) 0.34313(5) 0.19984(16) 0.0375(3) Uani 1 1 d . . . . .
H4 H 0.754359 0.371487 0.180926 0.045 Uiso 1 1 calc R U . . .
C5 C 0.77559(17) 0.30248(6) 0.17167(17) 0.0424(4) Uani 1 1 d . . . . .
H5 H 0.858950 0.302667 0.132447 0.051 Uiso 1 1 calc R U . . .
C6 C 0.71556(19) 0.26144(6) 0.20118(19) 0.0460(4) Uani 1 1 d . . . . .
H6 H 0.759180 0.233306 0.183503 0.055 Uiso 1 1 calc R U . . .
C7 C 0.59226(17) 0.26102(5) 0.25635(17) 0.0378(3) Uani 1 1 d . . . . .
H7 H 0.552398 0.232576 0.276374 0.045 Uiso 1 1 calc R U . . .
C8 C 0.38037(15) 0.36097(5) 0.51142(14) 0.0312(3) Uani 1 1 d . . . . .
H8A H 0.362482 0.394519 0.508968 0.037 Uiso 1 1 calc R U . . .
H8B H 0.500415 0.355386 0.562200 0.037 Uiso 1 1 calc R U . . .
C9 C 0.29641(15) 0.33877(4) 0.60566(14) 0.0280(3) Uani 1 1 d . . . . .
C10 C 0.15654(15) 0.31157(5) 0.53989(15) 0.0316(3) Uani 1 1 d . . . . .
H10 H 0.113575 0.305419 0.432974 0.038 Uiso 1 1 calc R U . . .
C11 C 0.07905(17) 0.29331(5) 0.62863(16) 0.0356(3) Uani 1 1 d . . . . .
H11 H -0.016562 0.274877 0.582242 0.043 Uiso 1 1 calc R U . . .
C12 C 0.14085(18) 0.30191(5) 0.78451(16) 0.0386(3) Uani 1 1 d . . . . .
H12 H 0.087005 0.289828 0.845142 0.046 Uiso 1 1 calc R U . . .
C13 C 0.28192(18) 0.32830(5) 0.85176(16) 0.0397(3) Uani 1 1 d . . . . .
H13 H 0.325523 0.333940 0.959000 0.048 Uiso 1 1 calc R U . . .
C14 C 0.35947(17) 0.34644(5) 0.76344(14) 0.0344(3) Uani 1 1 d . . . . .
H14 H 0.456490 0.364267 0.810678 0.041 Uiso 1 1 calc R U . . .
C15 C 0.20083(14) 0.36354(4) 0.23181(14) 0.0274(3) Uani 1 1 d . . . . .
C16 C 0.13333(14) 0.40990(5) 0.24524(14) 0.0298(3) Uani 1 1 d . . . . .
C17 C 0.05514(17) 0.41824(5) 0.33555(17) 0.0400(3) Uani 1 1 d . . . . .
H17A H 0.039285 0.394318 0.396094 0.048 Uiso 1 1 calc R U . . .
H17B H 0.014825 0.448165 0.339881 0.048 Uiso 1 1 calc R U . . .
C18 C 0.14119(15) 0.44467(5) 0.12986(16) 0.0342(3) Uani 1 1 d . . . . .
H18A H 0.077121 0.433076 0.024993 0.041 Uiso 1 1 calc R U . . .
H18B H 0.089605 0.473637 0.142442 0.041 Uiso 1 1 calc R U . . .
C19 C 0.31480(15) 0.45425(5) 0.14777(14) 0.0308(3) Uani 1 1 d . . . . .
H19 H 0.371573 0.430235 0.121877 0.037 Uiso 1 1 calc R U . . .
C20 C 0.39593(14) 0.49337(4) 0.19664(13) 0.0274(3) Uani 1 1 d . . . . .
C21 C 0.32462(14) 0.53351(4) 0.24624(14) 0.0281(3) Uani 1 1 d . . . . .
C22 C 0.30494(15) 0.53209(5) 0.38453(16) 0.0339(3) Uani 1 1 d . . . . .
H22 H 0.340590 0.505868 0.448600 0.041 Uiso 1 1 calc R U . . .
C23 C 0.23375(16) 0.56859(5) 0.42966(17) 0.0391(3) Uani 1 1 d . . . . .
H23 H 0.223055 0.567574 0.525137 0.047 Uiso 1 1 calc R U . . .
C24 C 0.17846(16) 0.60644(5) 0.33525(18) 0.0418(4) Uani 1 1 d . . . . .
H24 H 0.128176 0.631237 0.365091 0.050 Uiso 1 1 calc R U . . .
C25 C 0.19648(16) 0.60812(5) 0.19742(17) 0.0413(3) Uani 1 1 d . . . . .
H25 H 0.157861 0.634057 0.132459 0.050 Uiso 1 1 calc R U . . .
C26 C 0.27061(15) 0.57217(5) 0.15346(15) 0.0338(3) Uani 1 1 d . . . . .
H26 H 0.284659 0.573900 0.059622 0.041 Uiso 1 1 calc R U . . .
C27 C 0.56802(15) 0.49577(4) 0.20375(14) 0.0292(3) Uani 1 1 d . . . . .
C28 C 0.80662(15) 0.54153(5) 0.27080(18) 0.0402(3) Uani 1 1 d . . . . .
H28A H 0.880487 0.523497 0.358045 0.060 Uiso 1 1 calc R U . . .
H28B H 0.838183 0.573924 0.286777 0.060 Uiso 1 1 calc R U . . .
H28C H 0.814791 0.530662 0.176552 0.060 Uiso 1 1 calc R U . . .
N1 N 0.32061(12) 0.34388(4) 0.35441(12) 0.0282(2) Uani 1 1 d . . . . .
O1 O 0.14807(12) 0.34514(3) 0.10483(10) 0.0386(2) Uani 1 1 d . . . . .
O2 O 0.63768(12) 0.46518(3) 0.16831(13) 0.0427(3) Uani 1 1 d . . . . .
O3 O 0.63861(10) 0.53635(3) 0.25753(11) 0.0345(2) Uani 1 1 d . . . . .

loop_
_atom_site_aniso_label
_atom_site_aniso_U_11
_atom_site_aniso_U_22
_atom_site_aniso_U_33
_atom_site_aniso_U_23
_atom_site_aniso_U_13
_atom_site_aniso_U_12
C1 0.0358(6) 0.0279(7) 0.0391(7) 0.0024(6) 0.0217(6) 0.0005(5)
C2 0.0276(5) 0.0303(7) 0.0243(6) -0.0015(5) 0.0105(5) -0.0008(5)
C3 0.0312(6) 0.0304(8) 0.0356(7) -0.0002(5) 0.0140(5) -0.0005(5)
C4 0.0315(6) 0.0426(9) 0.0400(7) 0.0024(6) 0.0157(6) -0.0064(6)
C5 0.0325(7) 0.0555(10) 0.0454(8) -0.0069(7) 0.0221(6) -0.0043(6)
C6 0.0442(8) 0.0409(9) 0.0618(10) -0.0120(7) 0.0305(8) 0.0010(7)
C7 0.0390(7) 0.0308(8) 0.0489(8) -0.0054(6) 0.0230(6) -0.0041(6)
C8 0.0272(6) 0.0371(8) 0.0280(6) -0.0024(5) 0.0097(5) -0.0041(5)
C9 0.0293(6) 0.0284(7) 0.0271(6) 0.0006(5) 0.0121(5) 0.0044(5)
C10 0.0329(6) 0.0344(8) 0.0292(6) -0.0010(5) 0.0143(5) -0.0004(5)
C11 0.0370(7) 0.0330(8) 0.0431(7) 0.0028(6) 0.0226(6) 0.0019(5)
C12 0.0502(8) 0.0359(8) 0.0417(7) 0.0095(6) 0.0310(7) 0.0113(6)
C13 0.0499(8) 0.0435(9) 0.0278(6) 0.0015(6) 0.0178(6) 0.0102(7)
C14 0.0365(6) 0.0347(8) 0.0292(6) -0.0038(5) 0.0102(5) 0.0036(6)
C15 0.0282(5) 0.0303(7) 0.0278(6) -0.0005(5) 0.0156(5) -0.0043(5)
C16 0.0257(5) 0.0293(7) 0.0338(6) -0.0020(5) 0.0113(5) -0.0042(5)
C17 0.0411(7) 0.0334(8) 0.0521(8) 0.0004(6) 0.0255(7) 0.0035(6)
C18 0.0299(6) 0.0308(8) 0.0385(7) 0.0041(6) 0.0100(5) -0.0034(5)
C19 0.0333(6) 0.0296(7) 0.0304(6) 0.0041(5) 0.0135(5) -0.0005(5)
C20 0.0279(6) 0.0281(7) 0.0268(6) 0.0039(5) 0.0116(5) 0.0005(5)
C21 0.0216(5) 0.0290(7) 0.0322(6) -0.0007(5) 0.0091(5) -0.0020(5)
C22 0.0295(6) 0.0359(8) 0.0390(7) 0.0027(6) 0.0165(5) 0.0004(5)
C23 0.0302(6) 0.0459(9) 0.0454(8) -0.0068(7) 0.0197(6) -0.0022(6)
C24 0.0265(6) 0.0374(9) 0.0585(9) -0.0106(7) 0.0139(6) 0.0014(5)
C25 0.0320(6) 0.0303(8) 0.0495(8) 0.0012(6) 0.0035(6) 0.0035(5)
C26 0.0301(6) 0.0327(8) 0.0328(6) 0.0016(5) 0.0064(5) -0.0013(5)
C27 0.0312(6) 0.0278(7) 0.0308(6) 0.0022(5) 0.0147(5) 0.0014(5)
C28 0.0265(6) 0.0397(9) 0.0567(9) -0.0025(7) 0.0190(6) -0.0022(5)
N1 0.0305(5) 0.0287(6) 0.0285(5) -0.0010(4) 0.0150(4) 0.0001(4)
O1 0.0463(5) 0.0410(6) 0.0290(5) -0.0050(4) 0.0153(4) -0.0014(4)
O2 0.0422(5) 0.0349(6) 0.0615(7) -0.0063(5) 0.0316(5) -0.0005(4)
O3 0.0262(4) 0.0313(5) 0.0481(5) -0.0044(4) 0.0168(4) -0.0024(4)

loop_
_atom_type_symbol
_atom_type_description
_atom_type_scat_dispersion_real
_atom_type_scat_dispersion_imag
_atom_type_scat_source
C C 0.0033 0.0016 'International Tables Vol C Tables 4.2.6.8 and 6.1.1.4'
H H 0.0000 0.0000 'International Tables Vol C Tables 4.2.6.8 and 6.1.1.4'
N N 0.0061 0.0033 'International Tables Vol C Tables 4.2.6.8 and 6.1.1.4'
O O 0.0106 0.0060 'International Tables Vol C Tables 4.2.6.8 and 6.1.1.4'

loop_
_geom_angle_atom_site_label_1
_geom_angle_atom_site_label_2
_geom_angle_atom_site_label_3
_geom_angle
_geom_angle_site_symmetry_1
_geom_angle_site_symmetry_3
_geom_angle_publ_flag
N1 C1 C2 114.23(10) . . ?
N1 C1 H1A 108.7 . . ?
C2 C1 H1A 108.7 . . ?
N1 C1 H1B 108.7 . . ?
C2 C1 H1B 108.7 . . ?
H1A C1 H1B 107.6 . . ?
C3 C2 C7 118.35(12) . . ?
C3 C2 C1 123.34(11) . . ?
C7 C2 C1 118.26(11) . . ?
C2 C3 C4 120.82(13) . . ?
C2 C3 H3 119.6 . . ?
C4 C3 H3 119.6 . . ?
C5 C4 C3 120.32(13) . . ?
C5 C4 H4 119.8 . . ?
C3 C4 H4 119.8 . . ?
C4 C5 C6 119.24(13) . . ?
C4 C5 H5 120.4 . . ?
C6 C5 H5 120.4 . . ?
C5 C6 C7 120.55(14) . . ?
C5 C6 H6 119.7 . . ?
C7 C6 H6 119.7 . . ?
C6 C7 C2 120.69(13) . . ?
C6 C7 H7 119.7 . . ?
C2 C7 H7 119.7 . . ?
N1 C8 C9 113.26(10) . . ?
N1 C8 H8A 108.9 . . ?
C9 C8 H8A 108.9 . . ?
N1 C8 H8B 108.9 . . ?
C9 C8 H8B 108.9 . . ?
H8A C8 H8B 107.7 . . ?
C10 C9 C14 118.57(12) . . ?
C10 C9 C8 122.34(11) . . ?
C14 C9 C8 119.09(12) . . ?
C11 C10 C9 120.80(12) . . ?
C11 C10 H10 119.6 . . ?
C9 C10 H10 119.6 . . ?
C12 C11 C10 120.09(13) . . ?
C12 C11 H11 120.0 . . ?
C10 C11 H11 120.0 . . ?
C11 C12 C13 119.60(13) . . ?
C11 C12 H12 120.2 . . ?
C13 C12 H12 120.2 . . ?
C14 C13 C12 120.34(13) . . ?
C14 C13 H13 119.8 . . ?
C12 C13 H13 119.8 . . ?
C13 C14 C9 120.57(13) . . ?
C13 C14 H14 119.7 . . ?
C9 C14 H14 119.7 . . ?
O1 C15 N1 121.45(12) . . ?
O1 C15 C16 117.84(11) . . ?
N1 C15 C16 120.65(11) . . ?
C17 C16 C15 123.29(12) . . ?
C17 C16 C18 122.23(13) . . ?
C15 C16 C18 113.95(11) . . ?
C16 C17 H17A 120.0 . . ?
C16 C17 H17B 120.0 . . ?
H17A C17 H17B 120.0 . . ?
C19 C18 C16 112.44(10) . . ?
C19 C18 H18A 109.1 . . ?
C16 C18 H18A 109.1 . . ?
C19 C18 H18B 109.1 . . ?
C16 C18 H18B 109.1 . . ?
H18A C18 H18B 107.8 . . ?
C20 C19 C18 125.77(12) . . ?
C20 C19 H19 117.1 . . ?
C18 C19 H19 117.1 . . ?
C19 C20 C21 123.10(11) . . ?
C19 C20 C27 116.96(12) . . ?
C21 C20 C27 119.93(11) . . ?
C26 C21 C22 118.75(12) . . ?
C26 C21 C20 121.07(12) . . ?
C22 C21 C20 120.12(11) . . ?
C23 C22 C21 120.71(13) . . ?
C23 C22 H22 119.6 . . ?
C21 C22 H22 119.6 . . ?
C24 C23 C22 119.86(14) . . ?
C24 C23 H23 120.1 . . ?
C22 C23 H23 120.1 . . ?
C25 C24 C23 119.93(13) . . ?
C25 C24 H24 120.0 . . ?
C23 C24 H24 120.0 . . ?
C24 C25 C26 120.37(13) . . ?
C24 C25 H25 119.8 . . ?
C26 C25 H25 119.8 . . ?
C25 C26 C21 120.35(13) . . ?
C25 C26 H26 119.8 . . ?
C21 C26 H26 119.8 . . ?
O2 C27 O3 123.16(11) . . ?
O2 C27 C20 125.17(12) . . ?
O3 C27 C20 111.66(10) . . ?
O3 C28 H28A 109.5 . . ?
O3 C28 H28B 109.5 . . ?
H28A C28 H28B 109.5 . . ?
O3 C28 H28C 109.5 . . ?
H28A C28 H28C 109.5 . . ?
H28B C28 H28C 109.5 . . ?
C15 N1 C8 125.29(11) . . ?
C15 N1 C1 118.00(10) . . ?
C8 N1 C1 116.35(10) . . ?
C27 O3 C28 115.55(10) . . ?

loop_
_geom_bond_atom_site_label_1
_geom_bond_atom_site_label_2
_geom_bond_distance
_geom_bond_site_symmetry_2
_geom_bond_publ_flag
C1 N1 1.4660(16) . ?
C1 C2 1.5155(17) . ?
C1 H1A 0.9900 . ?
C1 H1B 0.9900 . ?
C2 C3 1.3859(18) . ?
C2 C7 1.3923(19) . ?
C3 C4 1.3940(18) . ?
C3 H3 0.9500 . ?
C4 C5 1.379(2) . ?
C4 H4 0.9500 . ?
C5 C6 1.383(2) . ?
C5 H5 0.9500 . ?
C6 C7 1.386(2) . ?
C6 H6 0.9500 . ?
C7 H7 0.9500 . ?
C8 N1 1.4590(16) . ?
C8 C9 1.5182(18) . ?
C8 H8A 0.9900 . ?
C8 H8B 0.9900 . ?
C9 C10 1.3917(18) . ?
C9 C14 1.3949(17) . ?
C10 C11 1.3880(18) . ?
C10 H10 0.9500 . ?
C11 C12 1.383(2) . ?
C11 H11 0.9500 . ?
C12 C13 1.387(2) . ?
C12 H12 0.9500 . ?
C13 C14 1.384(2) . ?
C13 H13 0.9500 . ?
C14 H14 0.9500 . ?
C15 O1 1.2310(15) . ?
C15 N1 1.3520(16) . ?
C15 C16 1.5041(18) . ?
C16 C17 1.3225(19) . ?
C16 C18 1.5160(19) . ?
C17 H17A 0.9500 . ?
C17 H17B 0.9500 . ?
C18 C19 1.5033(17) . ?
C18 H18A 0.9900 . ?
C18 H18B 0.9900 . ?
C19 C20 1.3297(18) . ?
C19 H19 0.9500 . ?
C20 C21 1.4928(18) . ?
C20 C27 1.4991(17) . ?
C21 C26 1.3938(18) . ?
C21 C22 1.3941(18) . ?
C22 C23 1.3895(19) . ?
C22 H22 0.9500 . ?
C23 C24 1.383(2) . ?
C23 H23 0.9500 . ?
C24 C25 1.383(2) . ?
C24 H24 0.9500 . ?
C25 C26 1.387(2) . ?
C25 H25 0.9500 . ?
C26 H26 0.9500 . ?
C27 O2 1.2064(15) . ?
C27 O3 1.3411(16) . ?
C28 O3 1.4493(15) . ?
C28 H28A 0.9800 . ?
C28 H28B 0.9800 . ?
C28 H28C 0.9800 . ?

loop_
_geom_torsion_atom_site_label_1
_geom_torsion_atom_site_label_2
_geom_torsion_atom_site_label_3
_geom_torsion_atom_site_label_4
_geom_torsion
_geom_torsion_site_symmetry_1
_geom_torsion_site_symmetry_2
_geom_torsion_site_symmetry_3
_geom_torsion_site_symmetry_4
_geom_torsion_publ_flag
N1 C1 C2 C3 -1.33(18) . . . . ?
N1 C1 C2 C7 -178.69(11) . . . . ?
C7 C2 C3 C4 1.79(19) . . . . ?
C1 C2 C3 C4 -175.57(12) . . . . ?
C2 C3 C4 C5 -0.7(2) . . . . ?
C3 C4 C5 C6 -0.7(2) . . . . ?
C4 C5 C6 C7 0.9(2) . . . . ?
C5 C6 C7 C2 0.2(2) . . . . ?
C3 C2 C7 C6 -1.5(2) . . . . ?
C1 C2 C7 C6 175.98(13) . . . . ?
N1 C8 C9 C10 -11.31(18) . . . . ?
N1 C8 C9 C14 169.84(11) . . . . ?
C14 C9 C10 C11 1.5(2) . . . . ?
C8 C9 C10 C11 -177.38(12) . . . . ?
C9 C10 C11 C12 -0.2(2) . . . . ?
C10 C11 C12 C13 -1.0(2) . . . . ?
C11 C12 C13 C14 0.8(2) . . . . ?
C12 C13 C14 C9 0.5(2) . . . . ?
C10 C9 C14 C13 -1.6(2) . . . . ?
C8 C9 C14 C13 177.28(12) . . . . ?
O1 C15 C16 C17 119.92(15) . . . . ?
N1 C15 C16 C17 -62.84(17) . . . . ?
O1 C15 C16 C18 -51.89(15) . . . . ?
N1 C15 C16 C18 125.35(12) . . . . ?
C17 C16 C18 C19 126.42(14) . . . . ?
C15 C16 C18 C19 -61.67(15) . . . . ?
C16 C18 C19 C20 -111.28(15) . . . . ?
C18 C19 C20 C21 2.1(2) . . . . ?
C18 C19 C20 C27 -179.16(11) . . . . ?
C19 C20 C21 C26 -105.34(15) . . . . ?
C27 C20 C21 C26 75.93(15) . . . . ?
C19 C20 C21 C22 72.09(16) . . . . ?
C27 C20 C21 C22 -106.64(14) . . . . ?
C26 C21 C22 C23 -0.38(18) . . . . ?
C20 C21 C22 C23 -177.87(11) . . . . ?
C21 C22 C23 C24 1.36(19) . . . . ?
C22 C23 C24 C25 -1.0(2) . . . . ?
C23 C24 C25 C26 -0.4(2) . . . . ?
C24 C25 C26 C21 1.37(19) . . . . ?
C22 C21 C26 C25 -0.98(18) . . . . ?
C20 C21 C26 C25 176.48(11) . . . . ?
C19 C20 C27 O2 0.25(19) . . . . ?
C21 C20 C27 O2 179.05(12) . . . . ?
C19 C20 C27 O3 -178.70(11) . . . . ?
C21 C20 C27 O3 0.10(16) . . . . ?
O1 C15 N1 C8 -174.22(11) . . . . ?
C16 C15 N1 C8 8.64(18) . . . . ?
O1 C15 N1 C1 -1.37(17) . . . . ?
C16 C15 N1 C1 -178.51(10) . . . . ?
C9 C8 N1 C15 94.73(15) . . . . ?
C9 C8 N1 C1 -78.23(13) . . . . ?
C2 C1 N1 C15 88.47(14) . . . . ?
C2 C1 N1 C8 -98.04(13) . . . . ?
O2 C27 O3 C28 0.07(18) . . . . ?
C20 C27 O3 C28 179.04(11) . . . . ?
